data_2219182
loop_
_publ_author_name
'Liu, Pu'
'Liu, Zhen'
'Wang, Xiao-Wei'
'Wang, Wei'

_publ_section_title
;
 2-(4-Methoxyphenyl)-1<i>H</i>-indene
;
_journal_coeditor_code WK2085
_journal_issue 8
_journal_name_full 'Acta Crystallographica Section E'
_journal_page_first o1406
_journal_paper_doi 10.1107/S1600536808019776
_journal_volume 64
_journal_year 2008
_chemical_formula_iupac 'C16 H14 O'
_chemical_formula_moiety 'C16 H14 O'
_chemical_formula_sum 'C16 H14 O'
_chemical_formula_weight 222.27
_chemical_name_systematic
;
2-(4-Methoxyphenyl)-1<i>H</i>-indene
;
_space_group_IT_number 14
_symmetry_cell_setting monoclinic
_symmetry_space_group_name_Hall '-P 2ybc'
_symmetry_space_group_name_H-M 'P 1 21/c 1'
_atom_sites_solution_hydrogens geom
_atom_sites_solution_primary direct
_atom_sites_solution_secondary difmap
_cell_angle_alpha 90.00
_cell_angle_beta 92.772(11)
_cell_angle_gamma 90.00
_cell_formula_units_Z 4
_cell_length_a 5.8347(8)
_cell_length_b 7.5584(10)
_cell_length_c 26.135(4)
_cell_measurement_reflns_used 2782
_cell_measurement_temperature 113(2)
_cell_measurement_theta_max 27.9
_cell_measurement_theta_min 2.8
_cell_volume 1151.2(3)
_computing_cell_refinement 'CrystalClear (Molecular Structure Corporation & Rigaku, 1999)'
_computing_data_collection 'CrystalClear (Molecular Structure Corporation & Rigaku, 1999)'
_computing_data_reduction 'CrystalClear (Molecular Structure Corporation & Rigaku, 1999)'
_computing_molecular_graphics 'SHELXTL (Sheldrick, 2008)'
_computing_publication_material 'SHELXTL (Sheldrick, 2008)'
_computing_structure_refinement 'SHELXL97 (Sheldrick, 2008)'
_computing_structure_solution 'SHELXS97 (Sheldrick, 2008)'
_diffrn_ambient_temperature 113(2)
_diffrn_detector_area_resol_mean 7.31
_diffrn_measured_fraction_theta_full 0.996
_diffrn_measured_fraction_theta_max 0.989
_diffrn_measurement_device_type 'Rigaku Saturn'
_diffrn_measurement_method \w
_diffrn_radiation_monochromator confocal
_diffrn_radiation_source 'rotating anode'
_diffrn_radiation_type 'Mo K\a'
_diffrn_radiation_wavelength 0.71070
_diffrn_reflns_av_R_equivalents 0.0380
_diffrn_reflns_av_sigmaI/netI 0.0376
_diffrn_reflns_limit_h_max 7
_diffrn_reflns_limit_h_min -7
_diffrn_reflns_limit_k_max 9
_diffrn_reflns_limit_k_min -9
_diffrn_reflns_limit_l_max 34
_diffrn_reflns_limit_l_min -34
_diffrn_reflns_number 10940
_diffrn_reflns_theta_full 25.00
_diffrn_reflns_theta_max 27.88
_diffrn_reflns_theta_min 2.81
_exptl_absorpt_coefficient_mu 0.078
_exptl_absorpt_correction_T_max 0.9907
_exptl_absorpt_correction_T_min 0.9739
_exptl_absorpt_correction_type multi-scan
_exptl_absorpt_process_details '(CrystalClear; Molecular Structure Corporation & Rigaku, 1999)'
_exptl_crystal_colour colourless
_exptl_crystal_density_diffrn 1.282
_exptl_crystal_density_method 'not measured'
_exptl_crystal_description plate
_exptl_crystal_F_000 472
_exptl_crystal_size_max 0.34
_exptl_crystal_size_mid 0.32
_exptl_crystal_size_min 0.12
_refine_diff_density_max 0.317
_refine_diff_density_min -0.386
_refine_ls_extinction_method none
_refine_ls_goodness_of_fit_ref 1.100
_refine_ls_hydrogen_treatment constr
_refine_ls_matrix_type full
_refine_ls_number_parameters 155
_refine_ls_number_reflns 2724
_refine_ls_number_restraints 0
_refine_ls_restrained_S_all 1.100
_refine_ls_R_factor_all 0.0603
_refine_ls_R_factor_gt 0.0508
_refine_ls_shift/su_max 0.000
_refine_ls_shift/su_mean 0.000
_refine_ls_structure_factor_coef Fsqd
_refine_ls_weighting_details 'w = 1/[\s^2^(Fo^2^)+(0.0654P)^2^+0.4321P] where P=(Fo^2^+2Fc^2^)/3'
_refine_ls_weighting_scheme calc
_refine_ls_wR_factor_gt 0.1286
_refine_ls_wR_factor_ref 0.1353
_reflns_number_gt 2360
_reflns_number_total 2724
_reflns_threshold_expression I>2\s(I)
_cod_data_source_file wk2085.cif
_cod_data_source_block I
_cod_original_cell_volume 1151.3(3)
_cod_original_sg_symbol_H-M 'P 21/c'
_cod_database_code 2219182
_cod_database_fobs_code 2219182

loop_
_symmetry_equiv_pos_as_xyz
'x, y, z'
'-x, y+1/2, -z+1/2'
'-x, -y, -z'
'x, -y-1/2, z-1/2'

loop_
_atom_site_type_symbol
_atom_site_label
_atom_site_fract_x
_atom_site_fract_y
_atom_site_fract_z
_atom_site_U_iso_or_equiv
_atom_site_adp_type
_atom_site_calc_flag
_atom_site_refinement_flags
_atom_site_occupancy
O O1 0.06468(18) 0.38400(14) 0.43568(4) 0.0246(3) Uani d . 1
C C1 0.0999(2) 0.37824(18) 0.38417(5) 0.0196(3) Uani d . 1
C C2 -0.0458(2) 0.29441(18) 0.34780(5) 0.0209(3) Uani d . 1
H H2 -0.1824 0.2384 0.3578 0.025 Uiso calc R 1
C C3 0.0118(2) 0.29399(18) 0.29665(5) 0.0205(3) Uani d . 1
H H3 -0.0875 0.2366 0.2720 0.025 Uiso calc R 1
C C4 0.2110(2) 0.37525(17) 0.28040(5) 0.0188(3) Uani d . 1
C C5 0.3523(2) 0.46050(18) 0.31800(5) 0.0207(3) Uani d . 1
H H5 0.4884 0.5177 0.3082 0.025 Uiso calc R 1
C C6 0.2972(2) 0.46277(18) 0.36889(5) 0.0217(3) Uani d . 1
H H6 0.3944 0.5223 0.3935 0.026 Uiso calc R 1
C C7 0.2705(2) 0.37168(17) 0.22661(5) 0.0191(3) Uani d . 1
C C8 0.4701(2) 0.44705(18) 0.20655(5) 0.0203(3) Uani d . 1
H H8 0.5885 0.5082 0.2255 0.024 Uiso calc R 1
C C9 0.4594(2) 0.41280(18) 0.15079(5) 0.0193(3) Uani d . 1
C C10 0.6102(3) 0.45594(19) 0.11311(5) 0.0234(3) Uani d . 1
H H10 0.7468 0.5203 0.1215 0.028 Uiso calc R 1
C C11 0.5577(3) 0.40313(19) 0.06279(6) 0.0251(3) Uani d . 1
H H11 0.6602 0.4309 0.0368 0.030 Uiso calc R 1
C C12 0.3566(3) 0.31006(19) 0.05014(5) 0.0246(3) Uani d . 1
H H12 0.3239 0.2747 0.0157 0.030 Uiso calc R 1
C C13 0.2030(3) 0.26833(18) 0.08766(5) 0.0220(3) Uani d . 1
H H13 0.0648 0.2064 0.0790 0.026 Uiso calc R 1
C C14 0.2559(2) 0.31909(17) 0.13805(5) 0.0188(3) Uani d . 1
C C15 0.1310(2) 0.29032(18) 0.18543(5) 0.0197(3) Uani d . 1
H H15A -0.0226 0.3461 0.1824 0.024 Uiso calc R 1
H H15B 0.1118 0.1623 0.1919 0.024 Uiso calc R 1
C C16 -0.1393(3) 0.3029(2) 0.45282(6) 0.0311(4) Uani d . 1
H H16A -0.1495 0.3227 0.4897 0.047 Uiso calc R 1
H H16B -0.1347 0.1755 0.4460 0.047 Uiso calc R 1
H H16C -0.2736 0.3548 0.4345 0.047 Uiso calc R 1

loop_
_atom_site_aniso_label
_atom_site_aniso_U_11
_atom_site_aniso_U_22
_atom_site_aniso_U_33
_atom_site_aniso_U_12
_atom_site_aniso_U_13
_atom_site_aniso_U_23
O1 0.0271(6) 0.0282(6) 0.0184(5) -0.0015(4) 0.0008(4) 0.0018(4)
C1 0.0221(7) 0.0180(6) 0.0187(6) 0.0040(5) -0.0003(5) 0.0017(5)
C2 0.0195(7) 0.0196(7) 0.0237(7) -0.0020(5) 0.0006(5) 0.0014(5)
C3 0.0205(7) 0.0188(6) 0.0219(7) -0.0012(5) -0.0019(5) -0.0009(5)
C4 0.0197(7) 0.0141(6) 0.0224(7) 0.0037(5) 0.0004(5) 0.0003(5)
C5 0.0179(7) 0.0195(7) 0.0247(7) -0.0006(5) 0.0011(5) -0.0011(5)
C6 0.0205(7) 0.0204(7) 0.0240(7) 0.0004(5) -0.0025(5) -0.0020(5)
C7 0.0216(7) 0.0139(6) 0.0220(7) 0.0030(5) 0.0012(5) -0.0006(5)
C8 0.0181(7) 0.0212(7) 0.0215(7) -0.0014(5) -0.0001(5) -0.0021(5)
C9 0.0193(7) 0.0158(6) 0.0225(7) 0.0011(5) -0.0001(5) -0.0001(5)
C10 0.0229(7) 0.0209(7) 0.0267(7) -0.0024(6) 0.0026(6) 0.0015(5)
C11 0.0280(8) 0.0241(7) 0.0235(7) 0.0019(6) 0.0060(6) 0.0053(6)
C12 0.0311(8) 0.0230(7) 0.0198(7) 0.0021(6) 0.0006(6) 0.0011(5)
C13 0.0242(8) 0.0200(7) 0.0216(7) -0.0013(6) -0.0018(5) 0.0005(5)
C14 0.0191(7) 0.0157(6) 0.0216(7) 0.0016(5) 0.0002(5) 0.0011(5)
C15 0.0192(7) 0.0185(6) 0.0211(6) 0.0008(5) -0.0008(5) -0.0004(5)
C16 0.0332(9) 0.0371(9) 0.0234(7) -0.0048(7) 0.0043(6) 0.0049(6)

loop_
_atom_type_symbol
_atom_type_description
_atom_type_scat_dispersion_real
_atom_type_scat_dispersion_imag
_atom_type_scat_source
C C 0.0033 0.0016
; International Tables
Vol. C, Tables 4.2.6.8 and 6.1.1.4
;
H H 0.0000 0.0000
; International Tables
Vol. C, Tables 4.2.6.8 and 6.1.1.4
;
O O 0.0106 0.00600
; International Tables
Vol. C, Tables 4.2.6.8 and 6.1.1.4
;

loop_
_geom_angle_atom_site_label_1
_geom_angle_atom_site_label_2
_geom_angle_atom_site_label_3
_geom_angle
_geom_angle_publ_flag
C1 O1 C16 117.40(12) ?
O1 C1 C6 115.60(12) ?
O1 C1 C2 124.55(13) ?
C6 C1 C2 119.85(13) ?
C3 C2 C1 119.13(13) ?
C3 C2 H2 120.4 ?
C1 C2 H2 120.4 ?
C2 C3 C4 122.18(13) ?
C2 C3 H3 118.9 ?
C4 C3 H3 118.9 ?
C3 C4 C5 117.14(13) ?
C3 C4 C7 121.50(12) ?
C5 C4 C7 121.36(13) ?
C6 C5 C4 121.43(13) ?
C6 C5 H5 119.3 ?
C4 C5 H5 119.3 ?
C5 C6 C1 120.26(13) ?
C5 C6 H6 119.9 ?
C1 C6 H6 119.9 ?
C8 C7 C15 109.64(12) yes
C8 C7 C4 125.75(12) yes
C15 C7 C4 124.61(13) ?
C7 C8 C9 107.34(12) ?
C7 C8 H8 126.3 ?
C9 C8 H8 126.3 ?
C10 C9 C14 120.36(13) ?
C10 C9 C8 131.24(13) ?
C14 C9 C8 108.40(12) ?
C9 C10 C11 118.88(14) ?
C9 C10 H10 120.6 ?
C11 C10 H10 120.6 ?
C12 C11 C10 120.83(14) ?
C12 C11 H11 119.6 ?
C10 C11 H11 119.6 ?
C11 C12 C13 120.59(13) ?
C11 C12 H12 119.7 ?
C13 C12 H12 119.7 ?
C14 C13 C12 118.78(14) ?
C14 C13 H13 120.6 ?
C12 C13 H13 120.6 ?
C13 C14 C9 120.54(13) ?
C13 C14 C15 130.85(13) yes
C9 C14 C15 108.60(12) yes
C7 C15 C14 106.02(12) ?
C7 C15 H15A 110.5 ?
C14 C15 H15A 110.5 ?
C7 C15 H15B 110.5 ?
C14 C15 H15B 110.5 ?
H15A C15 H15B 108.7 ?
O1 C16 H16A 109.5 ?
O1 C16 H16B 109.5 ?
H16A C16 H16B 109.5 ?
O1 C16 H16C 109.5 ?
H16A C16 H16C 109.5 ?
H16B C16 H16C 109.5 ?

loop_
_geom_bond_atom_site_label_1
_geom_bond_atom_site_label_2
_geom_bond_distance
_geom_bond_publ_flag
O1 C1 1.3724(16) yes
O1 C16 1.4301(19) yes
C1 C6 1.392(2) ?
C1 C2 1.3963(19) ?
C2 C3 1.394(2) ?
C2 H2 0.9500 ?
C3 C4 1.399(2) ?
C3 H3 0.9500 ?
C4 C5 1.4078(19) ?
C4 C7 1.4645(19) ?
C5 C6 1.384(2) ?
C5 H5 0.9500 ?
C6 H6 0.9500 ?
C7 C8 1.419(2) ?
C7 C15 1.4542(19) ?
C8 C9 1.4785(19) ?
C8 H8 0.9500 ?
C9 C10 1.391(2) ?
C9 C14 1.409(2) ?
C10 C11 1.394(2) ?
C10 H10 0.9500 ?
C11 C12 1.394(2) ?
C11 H11 0.9500 ?
C12 C13 1.397(2) ?
C12 H12 0.9500 ?
C13 C14 1.3919(19) ?
C13 H13 0.9500 ?
C14 C15 1.4829(19) ?
C15 H15A 0.9900 ?
C15 H15B 0.9900 ?
C16 H16A 0.9800 ?
C16 H16B 0.9800 ?
C16 H16C 0.9800 ?

loop_
_geom_torsion_atom_site_label_1
_geom_torsion_atom_site_label_2
_geom_torsion_atom_site_label_3
_geom_torsion_atom_site_label_4
_geom_torsion
C16 O1 C1 C6 178.34(12)
C16 O1 C1 C2 -2.0(2)
O1 C1 C2 C3 -178.41(13)
C6 C1 C2 C3 1.3(2)
C1 C2 C3 C4 -0.1(2)
C2 C3 C4 C5 -0.7(2)
C2 C3 C4 C7 179.21(13)
C3 C4 C5 C6 0.4(2)
C7 C4 C5 C6 -179.47(13)
C4 C5 C6 C1 0.7(2)
O1 C1 C6 C5 178.17(12)
C2 C1 C6 C5 -1.5(2)
C3 C4 C7 C8 -178.77(13)
C5 C4 C7 C8 1.1(2)
C3 C4 C7 C15 1.7(2)
C5 C4 C7 C15 -178.42(13)
C15 C7 C8 C9 -0.20(15)
C4 C7 C8 C9 -179.80(12)
C7 C8 C9 C10 -179.34(14)
C7 C8 C9 C14 0.24(15)
C14 C9 C10 C11 -0.7(2)
C8 C9 C10 C11 178.81(14)
C9 C10 C11 C12 0.6(2)
C10 C11 C12 C13 0.3(2)
C11 C12 C13 C14 -0.9(2)
C12 C13 C14 C9 0.8(2)
C12 C13 C14 C15 -178.47(14)
C10 C9 C14 C13 0.0(2)
C8 C9 C14 C13 -179.60(12)
C10 C9 C14 C15 179.45(12)
C8 C9 C14 C15 -0.18(15)
C8 C7 C15 C14 0.09(15)
C4 C7 C15 C14 179.70(12)
C13 C14 C15 C7 179.39(14)
C9 C14 C15 C7 0.06(15)

loop_
_cod_related_entry_id
_cod_related_entry_database
_cod_related_entry_code
1 ChemSpider 13571624
